data_2004302
loop_
_publ_author_name
'Pilati, T.'
'Cravotto, G.'
'Palmisano, G.'

_publ_section_title
;
 Absolute Configuration of Mutilin, 5-Acetylmutilin and
 5-Bromoacetylmutilin
;
_journal_issue 12
_journal_name_full 'Acta Crystallographica Section C'
_journal_page_first 2676
_journal_page_last 2680
_journal_paper_doi 10.1107/S0108270195008602
_journal_volume 51
_journal_year 1995
_chemical_formula_sum 'C20 H32 O3'
_chemical_formula_weight 320.46
_chemical_name_common mutilin
_chemical_name_systematic
;
[3aS-(3a\a,4\b,5\a,6\a,8\b,9\a,9\a\b,10S*]-6-ethenyloctahydro-5,8- dihydroxy-
4,6,9,10-tetramethyl-3a,9-propano-3aH-cyclopentacycloocten-1(4H)-one
;
_space_group_IT_number 19
_symmetry_cell_setting orthorhombic
_symmetry_space_group_name_Hall 'P 2ac 2ab'
_symmetry_space_group_name_H-M 'P 21 21 21'
_audit_creation_method SHELXL93
_cell_angle_alpha 90.00
_cell_angle_beta 90.00
_cell_angle_gamma 90.00
_cell_formula_units_Z 4
_cell_length_a 9.8160(10)
_cell_length_b 12.4220(10)
_cell_length_c 15.2340(10)
_cell_measurement_reflns_used 45
_cell_measurement_temperature 293(2)
_cell_measurement_theta_max 14.44
_cell_measurement_theta_min 5.56
_cell_volume 1857.5(3)
_computing_cell_refinement XSCANS
_computing_data_collection 'XSCANS (Fait, 1991)'
_computing_data_reduction XSCANS
_computing_molecular_graphics 'ORTEPII (Johnson, 1976)'
_computing_publication_material SHELXL93
_computing_structure_refinement 'SHELXL93 (Sheldrick, 1993)'
_computing_structure_solution 'SIR92 (Altomare et al., 1994)'
_diffrn_ambient_temperature 293(2)
_diffrn_measurement_device 'Siemens P4'
_diffrn_measurement_method '\q/2\q scan'
_diffrn_radiation_monochromator graphite
_diffrn_radiation_source 'fine-focus sealed tube'
_diffrn_radiation_type MoK\a
_diffrn_radiation_wavelength 0.71073
_diffrn_reflns_av_R_equivalents 0.0195
_diffrn_reflns_av_sigmaI/netI 0.0459
_diffrn_reflns_limit_h_max 11
_diffrn_reflns_limit_h_min 0
_diffrn_reflns_limit_k_max 14
_diffrn_reflns_limit_k_min 0
_diffrn_reflns_limit_l_max 18
_diffrn_reflns_limit_l_min -18
_diffrn_reflns_number 3618
_diffrn_reflns_theta_max 24.99
_diffrn_reflns_theta_min 2.47
_diffrn_standards_decay_% 2.59
_diffrn_standards_interval_count 50
_diffrn_standards_number 3
_exptl_absorpt_coefficient_mu 0.075
_exptl_absorpt_correction_type none
_exptl_crystal_colour colourless
_exptl_crystal_density_diffrn 1.146
_exptl_crystal_density_meas ?
_exptl_crystal_description prism
_exptl_crystal_F_000 704
_exptl_crystal_size_max 0.36
_exptl_crystal_size_mid 0.30
_exptl_crystal_size_min 0.24
_refine_diff_density_max 0.131
_refine_diff_density_min -0.124
_refine_ls_extinction_coef 0.023(2)
_refine_ls_extinction_method 'SHELXL93 (Sheldrick, 1993)'
_refine_ls_goodness_of_fit_all 1.032
_refine_ls_goodness_of_fit_obs 1.088
_refine_ls_hydrogen_treatment refall
_refine_ls_matrix_type full
_refine_ls_number_parameters 323
_refine_ls_number_reflns 3263
_refine_ls_R_factor_all 0.0714
_refine_ls_R_factor_obs 0.0463
_refine_ls_shift/esd_max 0.020
_refine_ls_shift/esd_mean 0.002
_refine_ls_structure_factor_coef Fsqd
_refine_ls_weighting_details 'w = 1/[\s^2^(Fo^2^)+(0.0553P)^2^+0.0662P] where P = (Fo^2^+2Fc^2^)/3'
_refine_ls_weighting_scheme calc
_refine_ls_wR_factor_all 0.1166
_refine_ls_wR_factor_obs 0.1043
_reflns_number_observed 2430
_reflns_number_total 3263
_reflns_observed_criterion '> 2\s(I)'
_cod_data_source_file na1195.cif
_cod_data_source_block 1
_cod_depositor_comments
;
The following automatic conversions were performed:
'_symmetry_cell_setting' value 'Orthorhombic' changed to 'orthorhombic'
according to '/home/saulius/struct/CIF-dictionaries/cif_core.dic'
dictionary named 'cif_core.dic' version 2.4.1 from 2010-06-29.

Automatic conversion script
Id: cif_fix_enum 1527 2010-12-29 10:47:43Z saulius 

The following automatic conversions were performed:

'_symmetry_cell_setting' value 'Orthorhombic' changed to
'orthorhombic' according to
/home/saulius/struct/CIF-dictionaries/cif_core.dic dictionary named
'cif_core.dic' version 2.4.1 from 2010-06-29.

Automatic conversion script
Id: cif_fix_values 1715 2011-07-08 13:25:40Z adriana 

The following automatic conversions were performed:

'_exptl_crystal_density_meas' value 'not measured' was changed to '?'
- the value is perceived as not measured.

Automatic conversion script
Id: cif_fix_values 3008 2015-01-20 13:52:24Z robertas 

The following automatic conversions were performed:

'_refine_ls_weighting_scheme' value 'calc w =
1/[\s^2^(Fo^2^)+(0.0553P)^2^+0.0662P] where P = (Fo^2^+2Fc^2^)/3' was
changed to 'calc'. New tag '_refine_ls_weighting_details' was
created. The value of the new tag was set to 'w =
1/[\s^2^(Fo^2^)+(0.0553P)^2^+0.0662P] where P = (Fo^2^+2Fc^2^)/3'.

Automatic conversion script
Id: cif_fix_values 3143 2015-03-26 13:38:13Z robertas 
;
_cod_database_code 2004302

loop_
_symmetry_equiv_pos_as_xyz
'x, y, z'
'-x+1/2, -y, z+1/2'
'-x, y+1/2, -z+1/2'
'x+1/2, -y+1/2, -z'

loop_
_atom_site_aniso_label
_atom_site_aniso_U_11
_atom_site_aniso_U_22
_atom_site_aniso_U_33
_atom_site_aniso_U_12
_atom_site_aniso_U_13
_atom_site_aniso_U_23
O1 0.122(2) 0.0662(14) 0.0806(14) 0.050(2) 0.002(2) -0.0029(13)
O2 0.0760(15) 0.133(2) 0.0542(13) 0.048(2) -0.0275(12) -0.0244(14)
O3 0.0840(15) 0.0653(14) 0.0320(9) 0.0112(13) 0.0043(9) -0.0025(9)
C1 0.069(2) 0.0438(15) 0.059(2) 0.0160(15) 0.0003(14) -0.0033(13)
C2 0.113(3) 0.081(3) 0.056(2) 0.033(2) 0.008(2) -0.017(2)
C3 0.080(2) 0.074(2) 0.0360(15) 0.023(2) 0.0067(15) -0.0064(14)
C3a 0.0491(14) 0.0460(13) 0.0324(11) 0.0057(12) 0.0053(11) 0.0017(11)
C4 0.060(2) 0.0461(14) 0.0341(12) 0.0120(13) 0.0010(12) 0.0038(12)
C5 0.056(2) 0.069(2) 0.0424(15) 0.017(2) -0.0101(12) -0.0112(14)
C6 0.0409(13) 0.068(2) 0.0500(14) 0.0041(14) 0.0007(12) -0.0093(13)
C7 0.057(2) 0.049(2) 0.044(2) 0.0003(14) 0.0134(13) -0.0010(13)
C8 0.057(2) 0.0424(14) 0.0283(11) 0.0036(13) 0.0041(11) 0.0029(10)
C9a 0.0452(14) 0.0371(13) 0.0410(12) 0.0049(12) 0.0020(11) -0.0006(10)
C9 0.0551(15) 0.0409(13) 0.0353(12) 0.0093(12) -0.0011(11) 0.0039(11)
C10 0.0460(15) 0.068(2) 0.052(2) 0.018(2) -0.0104(13) -0.0115(14)
C11 0.043(2) 0.058(2) 0.068(2) -0.002(2) 0.0015(14) -0.0031(15)
C12 0.055(2) 0.061(2) 0.053(2) -0.001(2) 0.0114(14) 0.0088(14)
C13 0.115(3) 0.080(2) 0.055(2) 0.019(2) 0.001(2) 0.030(2)
C14 0.052(2) 0.126(4) 0.094(3) -0.005(2) 0.000(2) -0.024(3)
C15 0.074(2) 0.073(2) 0.056(2) 0.031(2) -0.005(2) -0.011(2)
C16 0.109(3) 0.075(2) 0.071(2) 0.012(2) 0.010(2) -0.015(2)
C17 0.099(3) 0.059(2) 0.050(2) 0.022(2) 0.008(2) 0.0175(14)
C18 0.068(2) 0.120(3) 0.067(2) 0.011(2) -0.022(2) -0.027(2)

loop_
_atom_site_label
_atom_site_occupancy
_atom_site_fract_x
_atom_site_fract_y
_atom_site_fract_z
_atom_site_U_iso_or_equiv
_atom_site_thermal_displace_type
_atom_site_calc_flag
_atom_site_type_symbol
O1 1 .6151(3) -0.2474(2) .10621(15) .0894(8) Uani d O
O2 1 .1160(3) .0789(2) -.01141(15) .0879(9) Uani d O
HO2 1 .120(4) .052(3) -.060(2) .090(12) Uiso d H
O3 1 .3843(2) .0350(2) .33007(11) .0604(6) Uani d O
HO3 1 .383(4) .101(3) .340(2) .083(12) Uiso d H
C1 1 .5535(3) -0.1773(2) .0686(2) .0576(8) Uani d C
C2 1 .5508(5) -0.1688(3) -.0299(2) .0831(12) Uani d C
H2A 1 .524(5) -0.234(4) -.055(3) .134(17) Uiso d H
H2B 1 .642(5) -0.169(4) -.049(3) .116(15) Uiso d H
C3 1 .4735(4) -.0660(3) -.0497(2) .0633(8) Uani d C
H3A 1 .365(4) -.077(3) -.065(2) .095(11) Uiso d H
H3B 1 .513(3) -.027(2) -.096(2) .063(8) Uiso d H
C3a 1 .4752(2) .0005(2) .03633(15) .0425(6) Uani d C
C4 1 .3569(3) .0846(2) .0369(2) .0468(6) Uani d C
H4 1 .367(2) .1343(19) .0877(16) .038(6) Uiso d H
C5 1 .2150(3) .0326(3) .0468(2) .0556(7) Uani d C
H5 1 .226(3) -.047(3) .0373(19) .062(8) Uiso d H
C6 1 .1504(3) .0439(2) .1399(2) .0528(7) Uani d C
C7 1 .2311(3) -.0130(2) .2128(2) .0502(7) Uani d C
H7A 1 .178(3) -.005(2) .2674(18) .049(7) Uiso d H
H7B 1 .230(3) -.090(2) .1992(17) .051(7) Uiso d H
C8 1 .3760(3) .0238(2) .23558(14) .0426(6) Uani d C
H8 1 .393(2) .0943(18) .2113(12) .024(5) Uiso d H
C9a 1 .4660(3) -.0881(2) .1083(2) .0411(6) Uani d C
H9A 1 .372(3) -0.120(2) .1032(16) .048(7) Uiso d H
C9 1 .4923(3) -.0536(2) .20497(15) .0438(6) Uani d C
C10 1 .6345(3) .0008(2) .2070(2) .0554(7) Uani d C
H10 1 .699(3) -.056(2) .1878(16) .046(7) Uiso d H
C11 1 .6442(3) .0916(3) .1392(2) .0567(7) Uani d C
H11A 1 .583(3) .152(2) .1582(18) .058(8) Uiso d H
H11B 1 .738(3) .120(2) .1424(18) .063(8) Uiso d H
C12 1 .6149(3) .0543(3) .0466(2) .0565(7) Uani d C
H12A 1 .690(3) -.004(3) .031(2) .071(9) Uiso d H
H12B 1 .623(4) .119(3) .005(2) .077(10) Uiso d H
C13 1 .3629(5) .1584(3) -.0446(2) .0833(11) Uani d C
H13A 1 .450(5) .194(4) -.046(3) .125 Uiso d H
H13B 1 .297(5) .217(4) -.038(3) .125 Uiso d H
H13C 1 .343(5) .122(4) -0.103(3) .125 Uiso d H
C14 1 .0090(4) -.0097(4) .1383(3) .0905(12) Uani d C
H14A 1 .024(5) -.093(4) .119(3) .136 Uiso d H
H14B 1 -.041(5) .034(4) .097(3) .136 Uiso d H
H14C 1 -.029(5) -.013(4) .203(3) .136 Uiso d H
C15 1 .1322(4) .1632(3) .1599(2) .0677(9) Uani d C
H15 1 .122(5) .209(4) .110(3) .136(16) Uiso d H
C16 1 .1280(5) .2121(3) .2323(2) .0847(11) Uani d C
H16A 1 .164(4) .172(4) .293(3) .127 Uiso d H
H16B 1 .105(5) .285(4) .242(3) .127 Uiso d H
C17 1 .4889(5) -0.1546(3) .2637(2) .0693(9) Uani d C
H17A 1 .399(4) -0.195(3) .255(3) .104 Uiso d H
H17B 1 .481(4) -0.133(3) .326(3) .104 Uiso d H
H17C 1 .575(4) -0.199(4) .255(3) .104 Uiso d H
C18 1 .6829(4) .0402(4) .2969(2) .0851(12) Uani d C
H18A 1 .669(5) -.017(4) .342(3) .128 Uiso d H
H18B 1 .631(5) .103(4) .320(3) .128 Uiso d H
H18C 1 .778(5) .063(4) .300(3) .128 Uiso d H

loop_
_atom_type_symbol
_atom_type_description
_atom_type_scat_dispersion_real
_atom_type_scat_dispersion_imag
_atom_type_scat_source
C C 0.0033 0.0016 'International Tables Vol C Tables 4.2.6.8 and 6.1.1.4'
H H 0.0000 0.0000 'International Tables Vol C Tables 4.2.6.8 and 6.1.1.4'
O O 0.0106 0.0060 'International Tables Vol C Tables 4.2.6.8 and 6.1.1.4'

loop_
_geom_angle_atom_site_label_1
_geom_angle_atom_site_label_2
_geom_angle_atom_site_label_3
_geom_angle
_geom_angle_publ_flag
C5 O2 HO2 112.(3) no
C8 O3 HO3 106.(2) no
O1 C1 C2 122.3(3) no
O1 C1 C9a 128.2(3) no
C2 C1 C9a 109.5(2) no
C1 C2 C3 105.5(3) no
C1 C2 H2A 111.(3) no
C3 C2 H2A 121.(3) no
C1 C2 H2B 107.(3) no
C3 C2 H2B 114.(3) no
H2A C2 H2B 98.(4) no
C2 C3 C3a 105.9(2) no
C2 C3 H3A 115.(2) no
C3a C3 H3A 104.9(18) no
C2 C3 H3B 111.9(18) no
C3a C3 H3B 110.8(18) no
H3A C3 H3B 108.(3) no
C12 C3a C3 109.2(2) no
C12 C3a C9a 106.8(2) no
C3 C3a C9a 102.7(2) no
C12 C3a C4 111.8(2) no
C3 C3a C4 110.7(2) no
C9a C3a C4 115.2(2) no
C5 C4 C13 111.2(3) no
C5 C4 C3a 113.1(2) no
C13 C4 C3a 111.3(2) no
C5 C4 H4 105.8(14) no
C13 C4 H4 104.7(13) no
C3a C4 H4 110.3(14) no
O2 C5 C4 112.6(3) no
O2 C5 C6 104.5(2) no
C4 C5 C6 114.7(2) no
O2 C5 H5 112.2(17) no
C4 C5 H5 107.3(17) no
C6 C5 H5 105.4(17) no
C15 C6 C7 111.3(2) no
C15 C6 C14 108.6(3) no
C7 C6 C14 106.1(3) no
C15 C6 C5 108.5(3) no
C7 C6 C5 114.0(2) no
C14 C6 C5 108.3(3) no
C8 C7 C6 120.3(2) no
C8 C7 H7A 105.6(14) no
C6 C7 H7A 107.1(15) no
C8 C7 H7B 110.6(16) no
C6 C7 H7B 106.9(16) no
H7A C7 H7B 105.(2) no
O3 C8 C7 107.8(2) no
O3 C8 C9 108.3(2) no
C7 C8 C9 115.2(2) no
O3 C8 H8 106.5(11) no
C7 C8 H8 110.1(12) no
C9 C8 H8 108.6(12) no
C1 C9a C3a 101.6(2) no
C1 C9a C9 118.8(2) no
C3a C9a C9 117.6(2) no
C1 C9a H9A 101.8(15) no
C3a C9a H9A 105.9(14) no
C9 C9a H9A 109.4(14) no
C17 C9 C10 111.2(3) no
C17 C9 C9a 108.8(2) no
C10 C9 C9a 106.8(2) no
C17 C9 C8 108.2(2) no
C10 C9 C8 112.5(2) no
C9a C9 C8 109.3(2) no
C18 C10 C11 110.4(3) no
C18 C10 C9 115.9(3) no
C11 C10 C9 111.3(2) no
C18 C10 H10 107.0(14) no
C11 C10 H10 106.5(14) no
C9 C10 H10 105.0(14) no
C12 C11 C10 113.1(2) no
C12 C11 H11A 112.5(16) no
C10 C11 H11A 108.6(16) no
C12 C11 H11B 109.5(17) no
C10 C11 H11B 106.9(16) no
H11A C11 H11B 106.(2) no
C11 C12 C3a 113.5(2) no
C11 C12 H12A 107.0(16) no
C3a C12 H12A 107.1(15) no
C11 C12 H12B 108.6(17) no
C3a C12 H12B 110.3(19) no
H12A C12 H12B 110.(2) no
C4 C13 H13A 109.(3) no
C4 C13 H13B 109.(3) no
H13A C13 H13B 104.(4) no
C4 C13 H13C 116.(3) no
H13A C13 H13C 111.(4) no
H13B C13 H13C 107.(3) no
C6 C14 H14A 107.(3) no
C6 C14 H14B 103.(3) no
H14A C14 H14B 116.(4) no
C6 C14 H14C 109.(3) no
H14A C14 H14C 106.(4) no
H14B C14 H14C 117.(4) no
C16 C15 C6 130.4(4) no
C16 C15 H15 114.(3) no
C6 C15 H15 116.(3) no
C15 C16 H16A 120.(2) no
C15 C16 H16B 127.(3) no
H16A C16 H16B 113.(4) no
C9 C17 H17A 110.(2) no
C9 C17 H17B 110.(2) no
H17A C17 H17B 101.(3) no
C9 C17 H17C 111.(2) no
H17A C17 H17C 115.(3) no
H17B C17 H17C 110.(3) no
C10 C18 H18A 110.(3) no
C10 C18 H18B 114.(3) no
H18A C18 H18B 104.(4) no
C10 C18 H18C 115.(3) no
H18A C18 H18C 108.(4) no
H18B C18 H18C 105.(4) no

loop_
_geom_bond_atom_site_label_1
_geom_bond_atom_site_label_2
_geom_bond_distance
_geom_bond_publ_flag
O1 C1 1.205(3) no
O2 C5 1.435(3) no
O2 HO2 0.81(4) no
O3 C8 1.448(3) no
O3 HO3 0.83(4) no
C1 C2 1.504(4) no
C1 C9a 1.527(4) no
C2 C3 1.516(5) no
C2 H2A 0.93(5) no
C2 H2B 0.94(5) no
C3 C3a 1.550(4) no
C3 H3A 1.10(4) no
C3 H3B 0.93(3) no
C3a C12 1.533(4) no
C3a C9a 1.555(3) no
C3a C4 1.563(3) no
C4 C5 1.542(4) no
C4 C13 1.545(4) no
C4 H4 0.99(2) no
C5 C6 1.560(4) no
C5 H5 1.00(3) no
C6 C15 1.523(4) no
C6 C7 1.537(4) no
C6 C14 1.540(5) no
C7 C8 1.534(4) no
C7 H7A 0.99(3) no
C7 H7B 0.98(3) no
C8 C9 1.564(4) no
C8 H8 0.97(2) no
C9a C9 1.556(3) no
C9a H9A 1.00(3) no
C9 C17 1.541(4) no
C9 C10 1.552(4) no
C10 C18 1.529(4) no
C10 C11 1.532(4) no
C10 H10 0.99(3) no
C11 C12 1.513(4) no
C11 H11A 1.00(3) no
C11 H11B 0.99(3) no
C12 H12A 1.06(3) no
C12 H12B 1.02(3) no
C13 H13A 0.96(5) no
C13 H13B 0.97(5) no
C13 H13C 1.01(4) no
C14 H14A 1.08(5) no
C14 H14B 0.96(5) no
C14 H14C 1.06(5) no
C15 C16 1.260(4) no
C15 H15 0.95(5) no
C16 H16A 1.11(5) no
C16 H16B 0.95(5) no
C17 H17A 1.02(4) no
C17 H17B 0.98(4) no
C17 H17C 1.02(4) no
C18 H18A 0.99(5) no
C18 H18B 0.99(5) no
C18 H18C 0.98(5) no

loop_
_geom_torsion_atom_site_label_1
_geom_torsion_atom_site_label_2
_geom_torsion_atom_site_label_3
_geom_torsion_atom_site_label_4
_geom_torsion
_geom_torsion_publ_flag
O1 C1 C2 C3 -175.3(3) no
C9a C1 C2 C3 6.1(4) no
C1 C2 C3 C3a 18.2(4) no
C2 C3 C3a C12 77.9(3) no
C2 C3 C3a C9a -35.1(3) no
C2 C3 C3a C4 -158.5(3) no
C12 C3a C4 C5 -167.6(2) no
C3 C3a C4 C5 70.4(3) no
C9a C3a C4 C5 -45.4(3) no
C12 C3a C4 C13 66.3(3) no
C3 C3a C4 C13 -55.6(3) no
C9a C3a C4 C13 -171.5(3) no
C13 C4 C5 O2 -10.5(3) no
C3a C4 C5 O2 -136.6(2) no
C13 C4 C5 C6 -129.8(3) no
C3a C4 C5 C6 104.1(3) no
O2 C5 C6 C15 -62.5(3) no
C4 C5 C6 C15 61.3(3) no
O2 C5 C6 C7 172.9(3) no
C4 C5 C6 C7 -63.3(3) no
O2 C5 C6 C14 55.2(4) no
C4 C5 C6 C14 178.9(3) no
C15 C6 C7 C8 -59.4(3) no
C14 C6 C7 C8 -177.2(3) no
C5 C6 C7 C8 63.7(3) no
C6 C7 C8 O3 131.9(2) no
C6 C7 C8 C9 -107.1(3) no
O1 C1 C9a C3a 154.1(3) no
C2 C1 C9a C3a -27.5(4) no
O1 C1 C9a C9 23.3(5) no
C2 C1 C9a C9 -158.3(3) no
C12 C3a C9a C1 -77.4(2) no
C3 C3a C9a C1 37.4(3) no
C4 C3a C9a C1 157.7(2) no
C12 C3a C9a C9 54.0(3) no
C3 C3a C9a C9 168.8(2) no
C4 C3a C9a C9 -70.9(3) no
C1 C9a C9 C17 -52.6(3) no
C3a C9a C9 C17 -175.7(3) no
C1 C9a C9 C10 67.5(3) no
C3a C9a C9 C10 -55.6(3) no
C1 C9a C9 C8 -170.5(2) no
C3a C9a C9 C8 66.4(3) no
O3 C8 C9 C17 48.7(3) no
C7 C8 C9 C17 -72.1(3) no
O3 C8 C9 C10 -74.6(3) no
C7 C8 C9 C10 164.6(2) no
O3 C8 C9 C9a 167.0(2) no
C7 C8 C9 C9a 46.2(3) no
C17 C9 C10 C18 -60.7(3) no
C9a C9 C10 C18 -179.2(3) no
C8 C9 C10 C18 60.9(3) no
C17 C9 C10 C11 172.1(2) no
C9a C9 C10 C11 53.5(3) no
C8 C9 C10 C11 -66.4(3) no
C18 C10 C11 C12 172.7(3) no
C9 C10 C11 C12 -57.1(3) no
C10 C11 C12 C3a 56.6(3) no
C3 C3a C12 C11 -161.9(2) no
C9a C3a C12 C11 -51.6(3) no
C4 C3a C12 C11 75.3(3) no
C7 C6 C15 C16 -27.5(5) no
C14 C6 C15 C16 88.9(5) no
C5 C6 C15 C16 -153.6(4) no

loop_
_cod_related_entry_id
_cod_related_entry_database
_cod_related_entry_code
1 ChemSpider 21187080
